data_9005611
loop_
_publ_author_name
'Fechtelkord, M.'
'Posnatzki, B.'
'Buhl, J.-C.'

_publ_section_title 'Characterization of basic cancrinite synthesized in a butanediol-water system'
_journal_name_full 'European Journal of Mineralogy'
_journal_page_first 589
_journal_page_last 598
_journal_paper_doi 10.1127/0935-1221/2003/0015-0589
_journal_volume 15
_journal_year 2003
_chemical_formula_sum 'Al3 H18.78 Na3.73 O16.77 Si3'
_chemical_name_mineral Cancrinite
_space_group_IT_number 173
_symmetry_space_group_name_Hall 'P 6c'
_symmetry_space_group_name_H-M 'P 63'
_cell_angle_alpha 90
_cell_angle_beta 90
_cell_angle_gamma 120
_cell_formula_units_Z 2
_cell_length_a 12.7558
_cell_length_b 12.7558
_cell_length_c 5.1985
_cell_volume 732.528
_database_code_amcsd 0007001
_exptl_crystal_density_diffrn 2.440
_cod_original_formula_sum 'Na3.73 Si3 Al3 O16.77 H18.78'
_cod_database_code 9005611

loop_
_space_group_symop_operation_xyz
x,y,z
x-y,x,1/2+z
-y,x-y,z
-x,-y,1/2+z
-x+y,-x,z
y,-x+y,1/2+z

loop_
_atom_site_label
_atom_site_fract_x
_atom_site_fract_y
_atom_site_fract_z
_atom_site_occupancy
_atom_site_U_iso_or_equiv
_atom_site_type_symbol
_atom_site_attached_hydrogens
Na1 0.33333 0.66667 0.63700 1.00000 0.00800 Na 0
Na2 0.14400 0.28900 0.28800 0.91000 0.03200 Na 0
Si1 0.08030 0.41660 0.75000 1.00000 0.00450 Si 0
Al1 0.33330 0.41320 0.75300 1.00000 0.00450 Al 0
O1 0.20000 0.40260 0.68700 1.00000 0.01500 O 0
O2 0.12150 0.56000 0.74900 1.00000 0.01500 O 0
O3 0.04520 0.36660 0.06200 1.00000 0.01500 O 0
O4 0.33280 0.35620 0.05800 1.00000 0.01500 O 0
O-H1 0.00000 0.00000 0.11200 0.78000 0.01800 O 1
Wat21 0.13200 0.10600 0.98300 0.42000 0.05800 O 2
Wat22 0.09500 0.09300 0.79500 0.52000 0.05800 O 2
Wat23 0.62100 0.29070 0.68300 0.39000 0.02100 O 2

loop_
_cod_changelog_entry_id
_cod_changelog_entry_author
_cod_changelog_entry_date
_cod_changelog_entry_text
1
;cod-tools version 3.8.0
Id: cif_guess_AMCSD_atom_types 9581 2023-05-17 12:35:41Z saulius
;
2023-05-18T11:39:32+03:00
;Derived atom types and hydrogen counts
from atom names that follow the AMCSD naming convention
(Wat == water, O-H == hydroxyl).
;

loop_
_cod_related_entry_id
_cod_related_entry_database
_cod_related_entry_code
1 AMCSD 0007001
